data_4348719
loop_
_publ_author_name
'Milin, Eric'
'Bela\"id, Sabrina'
'Patinec, V\'eronique'
'Triki, Smail'
'Chastanet, Guillaume'
'Marchivie, Mathieu'

_publ_section_title
;
 Dinuclear Spin-Crossover Complexes Based on Tetradentate and Bridging
 Cyanocarbanion Ligands.
;
_journal_issue 17
_journal_name_full 'Inorganic chemistry'
_journal_page_first 9038
_journal_page_last 9046
_journal_paper_doi 10.1021/acs.inorgchem.6b01542
_journal_volume 55
_journal_year 2016
_chemical_formula_moiety 'C56 H36 Fe2 N20'
_chemical_formula_sum 'C56 H36 Fe2 N20'
_chemical_formula_weight 1100.74
_space_group_crystal_system monoclinic
_space_group_IT_number 14
_space_group_name_Hall '-P 2yn'
_space_group_name_H-M_alt 'P 1 21/n 1'
_atom_sites_solution_hydrogens geom
_audit_creation_date 2015-12-22
_audit_creation_method
;
Olex2 1.2
(compiled Sep 16 2015 11:44:03 for OlexSys, GUI svn.r5103)
;
_cell_angle_alpha 90
_cell_angle_beta 106.271(8)
_cell_angle_gamma 90
_cell_formula_units_Z 2
_cell_length_a 10.971(4)
_cell_length_b 18.5225(10)
_cell_length_c 13.7943(5)
_cell_measurement_reflns_used 4689
_cell_measurement_temperature 365
_cell_measurement_theta_max 25.249
_cell_measurement_theta_min 3.597
_cell_volume 2690.9(10)
_computing_molecular_graphics 'Olex2 (Dolomanov et al., 2009)'
_computing_publication_material 'Olex2 (Dolomanov et al., 2009)'
_computing_structure_refinement 'ShelXL (Sheldrick, 2015)'
_computing_structure_solution 'ShelXT (Sheldrick, 2015)'
_diffrn_ambient_temperature 365
_diffrn_detector_area_resol_mean 8
_diffrn_measured_fraction_theta_full 0.995
_diffrn_measured_fraction_theta_max 0.995
_diffrn_measurement_device_type 'Bruker SMART APEX CCD area detector'
_diffrn_measurement_method '\w and \f scans'
_diffrn_radiation_monochromator graphite
_diffrn_radiation_type MoK\a
_diffrn_radiation_wavelength 0.71073
_diffrn_reflns_av_R_equivalents 0.1533
_diffrn_reflns_av_unetI/netI 0.1966
_diffrn_reflns_Laue_measured_fraction_full 0.995
_diffrn_reflns_Laue_measured_fraction_max 0.995
_diffrn_reflns_limit_h_max 11
_diffrn_reflns_limit_h_min -13
_diffrn_reflns_limit_k_max 22
_diffrn_reflns_limit_k_min -21
_diffrn_reflns_limit_l_max 15
_diffrn_reflns_limit_l_min -16
_diffrn_reflns_number 17531
_diffrn_reflns_point_group_measured_fraction_full 0.995
_diffrn_reflns_point_group_measured_fraction_max 0.995
_diffrn_reflns_theta_full 25.242
_diffrn_reflns_theta_max 25.252
_diffrn_reflns_theta_min 3.552
_diffrn_source 'sealed tube'
_exptl_absorpt_coefficient_mu 0.597
_exptl_absorpt_correction_T_max 0.7453
_exptl_absorpt_correction_T_min 0.5699
_exptl_absorpt_correction_type multi-scan
_exptl_absorpt_process_details
;
SADABS-2008/1 (Bruker,2008) was used for absorption correction.
wR2(int) was 0.0904 before and 0.0768 after correction.
The Ratio of minimum to maximum transmission is 0.7647.
The \l/2 correction factor is 0.0015.
;
_exptl_crystal_colour yellow
_exptl_crystal_colour_primary yellow
_exptl_crystal_density_diffrn 1.359
_exptl_crystal_description prism
_exptl_crystal_F_000 1128
_exptl_crystal_size_max 0.2
_exptl_crystal_size_mid 0.15
_exptl_crystal_size_min 0.1
_refine_diff_density_max 0.317
_refine_diff_density_min -0.248
_refine_diff_density_rms 0.059
_refine_ls_extinction_method none
_refine_ls_goodness_of_fit_ref 1.006
_refine_ls_hydrogen_treatment constr
_refine_ls_matrix_type full
_refine_ls_number_parameters 352
_refine_ls_number_reflns 4846
_refine_ls_number_restraints 0
_refine_ls_restrained_S_all 1.006
_refine_ls_R_factor_all 0.2405
_refine_ls_R_factor_gt 0.0791
_refine_ls_shift/su_max 0.000
_refine_ls_shift/su_mean 0.000
_refine_ls_structure_factor_coef Fsqd
_refine_ls_weighting_details 'w=1/[\s^2^(Fo^2^)+(0.0603P)^2^+0.0779P] where P=(Fo^2^+2Fc^2^)/3'
_refine_ls_weighting_scheme calc
_refine_ls_wR_factor_gt 0.1272
_refine_ls_wR_factor_ref 0.1709
_reflns_Friedel_coverage 0.000
_reflns_number_gt 1843
_reflns_number_total 4846
_reflns_threshold_expression 'I > 2\s(I)'
_cod_data_source_file ic6b01542_si_002.cif
_cod_data_source_block compound1p-365K
_cod_depositor_comments
;

2021-04-15
Z value and formula fixed to values more according to usual
chemical conventions.                 miguel
;
_cod_original_formula_sum 'C112 H72 Fe4 N40'
_cod_original_formula_weight 2201.49
_cod_original_formula_moiety '2(C56 H36 Fe2 N20)'
_cod_original_formula_units_Z 1
_cod_original_cell_volume 2690.8(10)
_cod_database_code 4348719
_shelxl_version_number 2013-4
_shelx_space_group_comment
;
The symmetry employed for this shelxl refinement is uniquely defined
by the following loop, which should always be used as a source of
symmetry information in preference to the above space-group names.
They are only intended as comments.
;
_shelx_estimated_absorpt_t_max 0.943
_shelx_estimated_absorpt_t_min 0.890
_olex2_refinement_description
;
1. Fixed Uiso
 At 1.2 times of:
  All C(H) groups, All C(H,H) groups
2.a Secondary CH2 refined with riding coordinates:
 C00P(H00A,H00B), C00X(H00C,H00D), C011(H01A,H01B)
2.b Aromatic/amide H refined with riding coordinates:
 C00I(H00I), C00K(H00K), C00N(H00N), C00S(H00S), C00U(H00U), C00V(H00V),
 C00W(H00W), C00Y(H00Y), C00Z(H00Z), C010(H010), C012(H012), C013(H013)
;
_olex2_submission_special_instructions 'No special instructions were received'

loop_
_space_group_symop_operation_xyz
'x, y, z'
'-x+1/2, y+1/2, -z+1/2'
'-x, -y, -z'
'x-1/2, -y-1/2, z-1/2'

loop_
_atom_site_label
_atom_site_type_symbol
_atom_site_fract_x
_atom_site_fract_y
_atom_site_fract_z
_atom_site_U_iso_or_equiv
_atom_site_adp_type
_atom_site_occupancy
_atom_site_site_symmetry_order
_atom_site_calc_flag
_atom_site_refinement_flags_posn
Fe01 Fe 0.87233(8) 0.64618(4) 0.32583(6) 0.0616(4) Uani 1 1 d .
N002 N 1.1954(5) 0.4120(3) 0.5760(4) 0.0787(17) Uani 1 1 d .
N003 N 1.0440(6) 0.5908(3) 0.3843(4) 0.0775(17) Uani 1 1 d .
N004 N 0.7098(5) 0.7133(3) 0.2706(4) 0.0696(15) Uani 1 1 d .
N005 N 0.9483(5) 0.7386(3) 0.4085(4) 0.0645(14) Uani 1 1 d .
N006 N 0.8330(6) 0.5739(3) 0.2022(4) 0.0782(15) Uani 1 1 d .
N007 N 0.9347(5) 0.7065(3) 0.2133(4) 0.0691(15) Uani 1 1 d .
C008 C 1.1234(7) 0.5491(4) 0.4078(5) 0.0604(18) Uani 1 1 d .
C009 C 1.3860(6) 0.4308(4) 0.3862(4) 0.0639(17) Uani 1 1 d .
C00A C 1.3223(6) 0.4944(3) 0.3894(4) 0.0581(16) Uani 1 1 d .
C00B C 1.2181(6) 0.4975(3) 0.4350(5) 0.0613(16) Uani 1 1 d .
C00C C 1.2095(6) 0.4493(3) 0.5137(5) 0.0659(18) Uani 1 1 d .
C00D C 1.3368(6) 0.6279(4) 0.3775(6) 0.077(2) Uani 1 1 d .
C00E C 1.5065(8) 0.4310(3) 0.3674(5) 0.0681(18) Uani 1 1 d .
N00F N 1.6053(6) 0.4284(3) 0.3534(5) 0.0964(19) Uani 1 1 d .
N00G N 1.3246(6) 0.6861(3) 0.4056(5) 0.103(2) Uani 1 1 d .
C00H C 1.3517(6) 0.5588(4) 0.3447(5) 0.0689(18) Uani 1 1 d .
C00I C 0.9253(7) 0.7614(4) 0.4944(5) 0.078(2) Uani 1 1 d .
H00I H 0.8790 0.7317 0.5255 0.094 Uiso 1 1 calc R
C00J C 1.3397(7) 0.3620(4) 0.4016(5) 0.080(2) Uani 1 1 d .
C00K C 0.7619(8) 0.5149(5) 0.1949(8) 0.098(3) Uani 1 1 d .
H00K H 0.7216 0.5056 0.2446 0.118 Uiso 1 1 calc R
C00L C 1.0132(6) 0.7831(4) 0.3640(5) 0.0684(18) Uani 1 1 d .
N00M N 1.3025(7) 0.3048(3) 0.4098(6) 0.125(3) Uani 1 1 d .
C00N C 0.6137(8) 0.7228(4) 0.3110(5) 0.079(2) Uani 1 1 d .
H00N H 0.6018 0.6883 0.3565 0.095 Uiso 1 1 calc R
C00O C 1.4047(8) 0.5542(4) 0.2614(6) 0.097(2) Uani 1 1 d .
C00P C 0.9768(7) 0.6529(4) 0.1506(5) 0.093(2) Uani 1 1 d .
H00A H 1.0626 0.6375 0.1848 0.111 Uiso 1 1 calc R
H00B H 0.9775 0.6747 0.0869 0.111 Uiso 1 1 calc R
C00Q C 0.7246(6) 0.7636(4) 0.2034(5) 0.0653(18) Uani 1 1 d .
C00R C 0.8898(7) 0.5885(4) 0.1311(6) 0.084(2) Uani 1 1 d .
C00S C 0.6475(8) 0.8236(4) 0.1798(5) 0.082(2) Uani 1 1 d .
H00S H 0.6606 0.8585 0.1353 0.099 Uiso 1 1 calc R
N00T N 1.4412(8) 0.5498(4) 0.1915(5) 0.141(3) Uani 1 1 d .
C00U C 0.9671(9) 0.8259(5) 0.5371(6) 0.103(3) Uani 1 1 d .
H00U H 0.9492 0.8400 0.5963 0.123 Uiso 1 1 calc R
C00V C 1.0575(7) 0.8486(5) 0.4043(7) 0.104(2) Uani 1 1 d .
H00V H 1.1020 0.8783 0.3718 0.124 Uiso 1 1 calc R
C00W C 0.5327(8) 0.7793(5) 0.2902(6) 0.100(2) Uani 1 1 d .
H00W H 0.4667 0.7835 0.3200 0.120 Uiso 1 1 calc R
C00X C 1.0376(7) 0.7545(4) 0.2704(5) 0.085(2) Uani 1 1 d .
H00C H 1.0463 0.7947 0.2276 0.102 Uiso 1 1 calc R
H00D H 1.1171 0.7280 0.2882 0.102 Uiso 1 1 calc R
C00Y C 0.7467(11) 0.4688(6) 0.1184(12) 0.138(4) Uani 1 1 d .
H00Y H 0.6990 0.4271 0.1167 0.166 Uiso 1 1 calc R
C00Z C 1.0358(9) 0.8702(5) 0.4928(9) 0.116(3) Uani 1 1 d .
H00Z H 1.0670 0.9141 0.5222 0.139 Uiso 1 1 calc R
C010 C 0.5512(8) 0.8298(4) 0.2241(7) 0.102(2) Uani 1 1 d .
H010 H 0.4971 0.8695 0.2088 0.123 Uiso 1 1 calc R
C011 C 0.8227(7) 0.7481(3) 0.1507(5) 0.080(2) Uani 1 1 d .
H01A H 0.8525 0.7934 0.1305 0.096 Uiso 1 1 calc R
H01B H 0.7838 0.7209 0.0898 0.096 Uiso 1 1 calc R
C012 C 0.8005(13) 0.4822(7) 0.0429(11) 0.150(5) Uani 1 1 d .
H012 H 0.7895 0.4502 -0.0108 0.180 Uiso 1 1 calc R
C013 C 0.8726(10) 0.5449(6) 0.0471(7) 0.131(3) Uani 1 1 d .
H013 H 0.9078 0.5568 -0.0048 0.157 Uiso 1 1 calc R

loop_
_atom_site_aniso_label
_atom_site_aniso_U_11
_atom_site_aniso_U_22
_atom_site_aniso_U_33
_atom_site_aniso_U_23
_atom_site_aniso_U_13
_atom_site_aniso_U_12
Fe01 0.0682(7) 0.0620(5) 0.0612(5) 0.0078(5) 0.0290(4) 0.0014(5)
N002 0.084(4) 0.079(4) 0.083(4) 0.026(3) 0.039(3) 0.018(3)
N003 0.088(5) 0.065(4) 0.094(4) 0.018(3) 0.049(4) 0.009(3)
N004 0.073(4) 0.075(4) 0.064(3) 0.002(3) 0.024(3) -0.014(3)
N005 0.060(4) 0.071(3) 0.062(3) 0.004(3) 0.014(3) 0.001(3)
N006 0.072(4) 0.077(4) 0.087(4) 0.000(3) 0.025(3) 0.001(4)
N007 0.078(4) 0.069(3) 0.071(3) 0.001(3) 0.038(3) -0.014(3)
C008 0.067(5) 0.063(5) 0.066(4) 0.006(4) 0.043(4) -0.001(4)
C009 0.060(5) 0.069(5) 0.070(4) -0.006(4) 0.032(3) -0.008(4)
C00A 0.047(4) 0.070(4) 0.059(4) -0.001(3) 0.020(3) 0.006(4)
C00B 0.062(5) 0.060(4) 0.068(4) 0.002(4) 0.029(4) 0.003(4)
C00C 0.060(5) 0.065(4) 0.078(5) 0.000(4) 0.028(4) 0.014(4)
C00D 0.071(5) 0.068(5) 0.101(6) 0.019(5) 0.036(4) 0.004(4)
C00E 0.059(5) 0.070(4) 0.079(4) -0.001(4) 0.026(4) 0.005(4)
N00F 0.076(5) 0.095(4) 0.126(5) -0.001(4) 0.042(4) 0.006(4)
N00G 0.112(5) 0.085(4) 0.122(5) 0.014(4) 0.047(4) 0.006(4)
C00H 0.071(5) 0.073(5) 0.073(5) 0.011(4) 0.036(4) 0.000(4)
C00I 0.089(6) 0.081(5) 0.061(5) -0.001(4) 0.016(4) 0.015(4)
C00J 0.081(5) 0.078(5) 0.097(5) -0.013(5) 0.053(4) -0.002(5)
C00K 0.081(6) 0.070(5) 0.133(8) -0.012(6) 0.012(5) -0.013(5)
C00L 0.058(5) 0.062(4) 0.077(5) 0.006(4) 0.007(4) -0.005(4)
N00M 0.153(7) 0.088(5) 0.172(7) -0.026(5) 0.110(5) -0.032(5)
C00N 0.068(5) 0.102(6) 0.076(5) 0.004(4) 0.032(4) -0.010(5)
C00O 0.130(7) 0.097(5) 0.076(5) 0.040(5) 0.049(5) 0.014(5)
C00P 0.113(6) 0.106(6) 0.082(5) 0.002(5) 0.066(4) 0.012(5)
C00Q 0.054(5) 0.076(5) 0.063(4) -0.006(4) 0.011(4) -0.016(4)
C00R 0.097(6) 0.076(5) 0.088(6) -0.020(5) 0.040(5) 0.005(5)
C00S 0.074(6) 0.079(5) 0.088(5) 0.021(4) 0.015(5) 0.002(5)
N00T 0.198(8) 0.155(6) 0.101(5) 0.043(5) 0.092(5) 0.023(6)
C00U 0.111(7) 0.101(6) 0.077(5) -0.029(6) -0.006(5) 0.023(6)
C00V 0.102(7) 0.093(6) 0.102(6) -0.001(6) 0.006(5) -0.021(5)
C00W 0.078(6) 0.123(7) 0.104(6) -0.001(6) 0.033(5) 0.015(6)
C00X 0.086(6) 0.087(5) 0.092(5) 0.007(4) 0.041(4) -0.016(4)
C00Y 0.114(9) 0.122(9) 0.159(11) -0.016(9) 0.008(8) -0.006(6)
C00Z 0.113(8) 0.081(6) 0.121(8) -0.018(6) -0.019(6) -0.013(5)
C010 0.072(7) 0.098(6) 0.127(7) 0.004(6) 0.011(5) 0.001(5)
C011 0.092(6) 0.081(5) 0.066(4) 0.020(4) 0.021(4) -0.003(4)
C012 0.158(12) 0.120(9) 0.146(11) -0.071(9) 0.001(9) 0.026(8)
C013 0.141(9) 0.144(8) 0.110(7) -0.035(7) 0.041(6) 0.039(8)

loop_
_atom_type_symbol
_atom_type_description
_atom_type_scat_dispersion_real
_atom_type_scat_dispersion_imag
_atom_type_scat_source
C C 0.0033 0.0016 'International Tables Vol C Tables 4.2.6.8 and 6.1.1.4'
H H 0.0000 0.0000 'International Tables Vol C Tables 4.2.6.8 and 6.1.1.4'
Fe Fe 0.3463 0.8444 'International Tables Vol C Tables 4.2.6.8 and 6.1.1.4'
N N 0.0061 0.0033 'International Tables Vol C Tables 4.2.6.8 and 6.1.1.4'

loop_
_geom_angle_atom_site_label_1
_geom_angle_atom_site_label_2
_geom_angle_atom_site_label_3
_geom_angle
_geom_angle_site_symmetry_1
_geom_angle_site_symmetry_3
N002 Fe01 N003 86.6(2) 3_766 .
N002 Fe01 N004 97.0(2) 3_766 .
N002 Fe01 N005 103.6(2) 3_766 .
N002 Fe01 N006 99.9(2) 3_766 .
N002 Fe01 N007 176.5(2) 3_766 .
N003 Fe01 N004 173.6(2) . .
N003 Fe01 N006 87.7(2) . .
N003 Fe01 N007 95.6(2) . .
N004 Fe01 N007 81.0(2) . .
N005 Fe01 N003 90.8(2) . .
N005 Fe01 N004 83.29(18) . .
N005 Fe01 N006 156.3(2) . .
N005 Fe01 N007 79.2(2) . .
N006 Fe01 N004 96.86(19) . .
N006 Fe01 N007 77.5(2) . .
C00C N002 Fe01 166.6(5) . 3_766
C008 N003 Fe01 166.5(5) . .
C00N N004 Fe01 127.4(5) . .
C00N N004 C00Q 117.0(6) . .
C00Q N004 Fe01 113.4(5) . .
C00I N005 Fe01 126.2(5) . .
C00L N005 Fe01 115.7(5) . .
C00L N005 C00I 117.6(6) . .
C00K N006 Fe01 124.3(6) . .
C00R N006 Fe01 115.8(5) . .
C00R N006 C00K 119.8(7) . .
C00P N007 Fe01 106.6(4) . .
C00P N007 C00X 113.6(6) . .
C00P N007 C011 110.5(5) . .
C00X N007 Fe01 105.9(4) . .
C00X N007 C011 112.1(5) . .
C011 N007 Fe01 107.7(4) . .
N003 C008 C00B 178.8(7) . .
C00A C009 C00E 120.7(6) . .
C00A C009 C00J 124.2(6) . .
C00J C009 C00E 115.1(6) . .
C009 C00A C00B 121.0(6) . .
C009 C00A C00H 121.7(6) . .
C00H C00A C00B 117.2(6) . .
C008 C00B C00A 122.1(6) . .
C008 C00B C00C 115.7(5) . .
C00C C00B C00A 122.2(6) . .
N002 C00C C00B 176.0(7) . .
N00G C00D C00H 179.7(10) . .
N00F C00E C009 177.2(7) . .
C00A C00H C00O 119.5(6) . .
C00D C00H C00A 124.9(6) . .
C00D C00H C00O 115.6(6) . .
N005 C00I H00I 118.8 . .
N005 C00I C00U 122.3(7) . .
C00U C00I H00I 118.8 . .
N00M C00J C009 176.8(7) . .
N006 C00K H00K 119.1 . .
N006 C00K C00Y 121.8(10) . .
C00Y C00K H00K 119.1 . .
N005 C00L C00V 122.2(7) . .
N005 C00L C00X 115.2(6) . .
C00V C00L C00X 122.6(8) . .
N004 C00N H00N 117.9 . .
N004 C00N C00W 124.3(7) . .
C00W C00N H00N 117.9 . .
N00T C00O C00H 176.6(9) . .
N007 C00P H00A 109.5 . .
N007 C00P H00B 109.5 . .
N007 C00P C00R 110.6(6) . .
H00A C00P H00B 108.1 . .
C00R C00P H00A 109.5 . .
C00R C00P H00B 109.5 . .
N004 C00Q C00S 122.1(7) . .
N004 C00Q C011 116.4(6) . .
C00S C00Q C011 121.4(7) . .
N006 C00R C00P 115.7(7) . .
N006 C00R C013 121.2(8) . .
C013 C00R C00P 123.0(9) . .
C00Q C00S H00S 121.2 . .
C010 C00S C00Q 117.6(7) . .
C010 C00S H00S 121.2 . .
C00I C00U H00U 120.1 . .
C00I C00U C00Z 119.8(8) . .
C00Z C00U H00U 120.1 . .
C00L C00V H00V 120.3 . .
C00L C00V C00Z 119.5(8) . .
C00Z C00V H00V 120.3 . .
C00N C00W H00W 121.2 . .
C00N C00W C010 117.6(8) . .
C010 C00W H00W 121.2 . .
N007 C00X C00L 112.4(5) . .
N007 C00X H00C 109.1 . .
N007 C00X H00D 109.1 . .
C00L C00X H00C 109.1 . .
C00L C00X H00D 109.1 . .
H00C C00X H00D 107.9 . .
C00K C00Y H00Y 119.8 . .
C00K C00Y C012 120.4(12) . .
C012 C00Y H00Y 119.8 . .
C00U C00Z H00Z 120.7 . .
C00V C00Z C00U 118.6(8) . .
C00V C00Z H00Z 120.7 . .
C00S C010 H010 119.3 . .
C00W C010 C00S 121.3(8) . .
C00W C010 H010 119.3 . .
N007 C011 H01A 108.8 . .
N007 C011 H01B 108.8 . .
C00Q C011 N007 114.0(5) . .
C00Q C011 H01A 108.8 . .
C00Q C011 H01B 108.8 . .
H01A C011 H01B 107.7 . .
C00Y C012 H012 120.5 . .
C00Y C012 C013 118.9(12) . .
C013 C012 H012 120.5 . .
C00R C013 C012 117.6(10) . .
C00R C013 H013 121.2 . .
C012 C013 H013 121.2 . .

loop_
_geom_bond_atom_site_label_1
_geom_bond_atom_site_label_2
_geom_bond_distance
_geom_bond_site_symmetry_2
Fe01 N002 2.028(6) 3_766
Fe01 N003 2.097(6) .
Fe01 N004 2.132(5) .
Fe01 N005 2.096(5) .
Fe01 N006 2.115(6) .
Fe01 N007 2.173(5) .
N002 Fe01 2.028(6) 3_766
N002 C00C 1.147(7) .
N003 C008 1.141(7) .
N004 C00N 1.335(8) .
N004 C00Q 1.356(7) .
N005 C00I 1.346(8) .
N005 C00L 1.345(7) .
N006 C00K 1.330(8) .
N006 C00R 1.329(8) .
N007 C00P 1.472(7) .
N007 C00X 1.480(7) .
N007 C011 1.502(7) .
C008 C00B 1.384(9) .
C009 C00A 1.377(8) .
C009 C00E 1.418(9) .
C009 C00J 1.410(9) .
C00A C00B 1.453(8) .
C00A C00H 1.420(8) .
C00B C00C 1.427(9) .
C00D N00G 1.166(8) .
C00D C00H 1.383(9) .
C00E N00F 1.154(8) .
C00H C00O 1.428(10) .
C00I H00I 0.9300 .
C00I C00U 1.354(9) .
C00J N00M 1.151(8) .
C00K H00K 0.9300 .
C00K C00Y 1.332(13) .
C00L C00V 1.366(9) .
C00L C00X 1.488(8) .
C00N H00N 0.9300 .
C00N C00W 1.350(9) .
C00O N00T 1.146(8) .
C00P H00A 0.9700 .
C00P H00B 0.9700 .
C00P C00R 1.504(9) .
C00Q C00S 1.379(8) .
C00Q C011 1.486(8) .
C00R C013 1.381(10) .
C00S H00S 0.9300 .
C00S C010 1.366(10) .
C00U H00U 0.9300 .
C00U C00Z 1.369(11) .
C00V H00V 0.9300 .
C00V C00Z 1.367(11) .
C00W H00W 0.9300 .
C00W C010 1.362(10) .
C00X H00C 0.9700 .
C00X H00D 0.9700 .
C00Y H00Y 0.9300 .
C00Y C012 1.355(14) .
C00Z H00Z 0.9300 .
C010 H010 0.9300 .
C011 H01A 0.9700 .
C011 H01B 0.9700 .
C012 H012 0.9300 .
C012 C013 1.397(13) .
C013 H013 0.9300 .

loop_
_geom_torsion_atom_site_label_1
_geom_torsion_atom_site_label_2
_geom_torsion_atom_site_label_3
_geom_torsion_atom_site_label_4
_geom_torsion
Fe01 N004 C00N C00W 161.0(5)
Fe01 N004 C00Q C00S -162.1(5)
Fe01 N004 C00Q C011 22.1(6)
Fe01 N005 C00I C00U -172.5(5)
Fe01 N005 C00L C00V 173.5(5)
Fe01 N005 C00L C00X -8.8(7)
Fe01 N006 C00K C00Y -175.6(6)
Fe01 N006 C00R C00P 1.8(8)
Fe01 N006 C00R C013 179.4(5)
Fe01 N007 C00P C00R 39.6(6)
Fe01 N007 C00X C00L -36.9(6)
Fe01 N007 C011 C00Q 24.9(6)
N004 C00N C00W C010 -0.4(11)
N004 C00Q C00S C010 -2.3(10)
N004 C00Q C011 N007 -32.5(7)
N005 C00I C00U C00Z -0.3(11)
N005 C00L C00V C00Z 0.1(10)
N005 C00L C00X N007 31.9(8)
N006 C00K C00Y C012 -2.4(15)
N006 C00R C013 C012 -4.4(12)
N007 C00P C00R N006 -28.9(8)
N007 C00P C00R C013 153.6(6)
C009 C00A C00B C008 -155.0(6)
C009 C00A C00B C00C 27.7(9)
C009 C00A C00H C00D -150.9(7)
C009 C00A C00H C00O 27.0(9)
C00B C00A C00H C00D 31.7(9)
C00B C00A C00H C00O -150.4(6)
C00E C009 C00A C00B -163.0(6)
C00E C009 C00A C00H 19.8(9)
C00H C00A C00B C008 22.4(8)
C00H C00A C00B C00C -154.9(6)
C00I N005 C00L C00V 1.3(9)
C00I N005 C00L C00X 179.0(5)
C00I C00U C00Z C00V 1.7(12)
C00J C009 C00A C00B 16.6(10)
C00J C009 C00A C00H -160.6(6)
C00K N006 C00R C00P -175.0(6)
C00K N006 C00R C013 2.6(11)
C00K C00Y C012 C013 0.5(17)
C00L N005 C00I C00U -1.3(9)
C00L C00V C00Z C00U -1.6(12)
C00N N004 C00Q C00S 2.3(8)
C00N N004 C00Q C011 -173.5(6)
C00N C00W C010 C00S 0.4(11)
C00P N007 C00X C00L -153.6(5)
C00P N007 C011 C00Q 140.9(5)
C00P C00R C013 C012 173.1(8)
C00Q N004 C00N C00W -1.0(10)
C00Q C00S C010 C00W 0.9(11)
C00R N006 C00K C00Y 0.8(11)
C00S C00Q C011 N007 151.7(6)
C00V C00L C00X N007 -150.4(6)
C00X N007 C00P C00R 155.9(5)
C00X N007 C011 C00Q -91.3(6)
C00X C00L C00V C00Z -177.4(7)
C00Y C012 C013 C00R 2.8(15)
C011 N007 C00P C00R -77.2(6)
C011 N007 C00X C00L 80.3(6)
C011 C00Q C00S C010 173.3(6)
